data_7061316
loop_
_publ_author_name
'Kumar, Sunil'
'Choudhary, Mukesh'

_publ_section_title
;
 Synthesis and characterization of novel copper(ii) complexes as potential
 drug candidates against SARS-CoV-2 main protease
;
_journal_issue 10
_journal_name_full 'New Journal of Chemistry'
_journal_page_first 4911
_journal_page_last 4926
_journal_paper_doi 10.1039/D2NJ00283C
_journal_volume 46
_journal_year 2022
_chemical_formula_moiety 'C40 H24 Br2 Cl2 Cu N2 O4'
_chemical_formula_sum 'C40 H24 Br2 Cl2 Cu N2 O4'
_chemical_formula_weight 890.87
_space_group_crystal_system triclinic
_space_group_IT_number 2
_space_group_name_Hall '-P 1'
_space_group_name_H-M_alt 'P -1'
_atom_sites_solution_hydrogens geom
_audit_creation_method SHELXL-2018/3
_audit_update_record
;
2021-09-06 deposited with the CCDC.	2022-02-09 downloaded from the CCDC.
;
_cell_angle_alpha 93.388(3)
_cell_angle_beta 96.567(3)
_cell_angle_gamma 93.588(2)
_cell_formula_units_Z 2
_cell_length_a 11.1820(8)
_cell_length_b 12.5407(9)
_cell_length_c 12.5464(9)
_cell_measurement_reflns_used 9882
_cell_measurement_temperature 200(2)
_cell_measurement_theta_max 72.04
_cell_measurement_theta_min 3.54
_cell_volume 1740.5(2)
_computing_cell_refinement 'APEX3/SAINT (Bruker, 2016)'
_computing_data_collection 'APEX3 (Bruker, 2016)'
_computing_data_reduction 'SAINT/XPREP (Bruker, 2016)'
_computing_molecular_graphics 'ORTEP3 (Farrugia, 1997) and Mercury (Bruno et al., 2002)'
_computing_publication_material 'SHELXL-2018/3 (Sheldrick, 2018)'
_computing_structure_refinement 'SHELXL-2018/3 (Sheldrick, 2018)'
_computing_structure_solution 'SHELXT-2018/2 (Sheldrick, 2018)'
_diffrn_ambient_temperature 200(2)
_diffrn_measured_fraction_theta_full 0.996
_diffrn_measured_fraction_theta_max 0.989
_diffrn_measurement_device_type 'Bruker D8 VENTURE diffractometer with PHOTON II detector'
_diffrn_measurement_method '\w and \f scan'
_diffrn_radiation_source 'micro-focus sealed tube'
_diffrn_radiation_type CuK\a
_diffrn_radiation_wavelength 1.54178
_diffrn_reflns_av_R_equivalents 0.0384
_diffrn_reflns_av_unetI/netI 0.0321
_diffrn_reflns_Laue_measured_fraction_full 0.996
_diffrn_reflns_Laue_measured_fraction_max 0.989
_diffrn_reflns_limit_h_max 13
_diffrn_reflns_limit_h_min -12
_diffrn_reflns_limit_k_max 15
_diffrn_reflns_limit_k_min -15
_diffrn_reflns_limit_l_max 15
_diffrn_reflns_limit_l_min -15
_diffrn_reflns_number 32900
_diffrn_reflns_point_group_measured_fraction_full 0.996
_diffrn_reflns_point_group_measured_fraction_max 0.989
_diffrn_reflns_theta_full 67.679
_diffrn_reflns_theta_max 72.384
_diffrn_reflns_theta_min 3.539
_exptl_absorpt_coefficient_mu 5.369
_exptl_absorpt_correction_T_max 0.7535
_exptl_absorpt_correction_T_min 0.5525
_exptl_absorpt_correction_type multi-scan
_exptl_absorpt_process_details 'SADABS (Bruker, 2016)'
_exptl_crystal_colour brown
_exptl_crystal_density_diffrn 1.700
_exptl_crystal_description block
_exptl_crystal_F_000 886
_exptl_crystal_size_max 0.150
_exptl_crystal_size_mid 0.100
_exptl_crystal_size_min 0.050
_refine_diff_density_max 0.480
_refine_diff_density_min -0.671
_refine_diff_density_rms 0.076
_refine_ls_extinction_method none
_refine_ls_goodness_of_fit_ref 1.083
_refine_ls_hydrogen_treatment constr
_refine_ls_matrix_type full
_refine_ls_number_parameters 460
_refine_ls_number_reflns 6812
_refine_ls_number_restraints 0
_refine_ls_restrained_S_all 1.083
_refine_ls_R_factor_all 0.0345
_refine_ls_R_factor_gt 0.0320
_refine_ls_shift/su_max 0.001
_refine_ls_shift/su_mean 0.000
_refine_ls_structure_factor_coef Fsqd
_refine_ls_weighting_details 'w=1/[\s^2^(Fo^2^)+(0.0380P)^2^+1.7569P] where P=(Fo^2^+2Fc^2^)/3'
_refine_ls_weighting_scheme calc
_refine_ls_wR_factor_gt 0.0874
_refine_ls_wR_factor_ref 0.0892
_reflns_Friedel_coverage 0.000
_reflns_number_gt 6257
_reflns_number_total 6812
_reflns_threshold_expression 'I > 2\s(I)'
_cod_data_source_file d2nj00283c2.cif
_cod_data_source_block shelx_CCDC1
_cod_depositor_comments 'Adding full bibliography for 7061315--7061316.cif.'
_cod_database_code 7061316
_shelx_shelxl_version_number 2018/3
_shelx_space_group_comment
;
The symmetry employed for this shelxl refinement is uniquely defined
by the following loop, which should always be used as a source of
symmetry information in preference to the above space-group names.
They are only intended as comments.
;
_shelx_estimated_absorpt_t_min 0.500
_shelx_estimated_absorpt_t_max 0.775

loop_
_space_group_symop_operation_xyz
'x, y, z'
'-x, -y, -z'

loop_
_atom_site_label
_atom_site_type_symbol
_atom_site_fract_x
_atom_site_fract_y
_atom_site_fract_z
_atom_site_U_iso_or_equiv
_atom_site_adp_type
_atom_site_occupancy
_atom_site_site_symmetry_order
_atom_site_calc_flag
_atom_site_refinement_flags_posn
_atom_site_refinement_flags_adp
_atom_site_refinement_flags_occupancy
_atom_site_disorder_assembly
_atom_site_disorder_group
Cu1 Cu 0.63535(3) 0.65486(3) 0.66139(3) 0.02618(9) Uani 1 1 d . . . . .
C1 C 0.7806(2) 0.32565(19) 0.90898(19) 0.0299(5) Uani 1 1 d . . . . .
C2 C 0.8236(2) 0.42938(19) 0.90476(19) 0.0295(5) Uani 1 1 d . . . . .
H2 H 0.894463 0.456239 0.949777 0.035 Uiso 1 1 calc R U . . .
C3 C 0.7633(2) 0.49673(18) 0.83397(18) 0.0258(5) Uani 1 1 d . . . . .
C4 C 0.6572(2) 0.45735(18) 0.76721(18) 0.0261(5) Uani 1 1 d . . . . .
C5 C 0.6147(2) 0.34971(19) 0.7768(2) 0.0313(5) Uani 1 1 d . . . . .
H5 H 0.542220 0.321918 0.734692 0.038 Uiso 1 1 calc R U . . .
C6 C 0.6750(2) 0.28519(19) 0.8448(2) 0.0322(5) Uani 1 1 d . . . . .
H6 H 0.645519 0.212989 0.848654 0.039 Uiso 1 1 calc R U . . .
C7 C 0.3730(2) 0.60003(19) 0.65501(19) 0.0277(5) Uani 1 1 d . . . . .
C8 C 0.3329(2) 0.5006(2) 0.6052(2) 0.0382(6) Uani 1 1 d . . . . .
H8 H 0.361874 0.477671 0.539933 0.046 Uiso 1 1 calc R U . . .
C9 C 0.2510(2) 0.4343(2) 0.6497(2) 0.0407(6) Uani 1 1 d . . . . .
H9 H 0.222029 0.366898 0.614634 0.049 Uiso 1 1 calc R U . . .
C10 C 0.2124(2) 0.4678(2) 0.7457(2) 0.0363(6) Uani 1 1 d . . . . .
C11 C 0.2514(2) 0.5661(2) 0.7971(2) 0.0347(5) Uani 1 1 d . . . . .
H11 H 0.223727 0.587651 0.863340 0.042 Uiso 1 1 calc R U . . .
C12 C 0.3317(2) 0.63369(19) 0.75093(19) 0.0286(5) Uani 1 1 d . . . . .
C13 C 0.3719(2) 0.74209(19) 0.8065(2) 0.0299(5) Uani 1 1 d . . . . .
C14 C 0.4623(2) 0.74563(19) 0.90417(19) 0.0291(5) Uani 1 1 d . . . . .
C15 C 0.4902(2) 0.8420(2) 0.9661(2) 0.0354(5) Uani 1 1 d . . . . .
H15 H 0.451462 0.904307 0.946095 0.042 Uiso 1 1 calc R U . . .
C16 C 0.5740(3) 0.8470(2) 1.0564(2) 0.0411(6) Uani 1 1 d . . . . .
H16 H 0.592490 0.912632 1.098498 0.049 Uiso 1 1 calc R U . . .
C17 C 0.6310(2) 0.7567(2) 1.0856(2) 0.0413(6) Uani 1 1 d . . . . .
H17 H 0.688432 0.760355 1.147887 0.050 Uiso 1 1 calc R U . . .
C18 C 0.6045(2) 0.6607(2) 1.0241(2) 0.0395(6) Uani 1 1 d . . . . .
H18 H 0.644332 0.598867 1.043824 0.047 Uiso 1 1 calc R U . . .
C19 C 0.5196(2) 0.6552(2) 0.9337(2) 0.0341(5) Uani 1 1 d . . . . .
H19 H 0.500697 0.589328 0.892040 0.041 Uiso 1 1 calc R U . . .
C20 C 0.4246(2) 0.7348(2) 0.54537(19) 0.0298(5) Uani 1 1 d . . . . .
H20 H 0.339640 0.738415 0.531792 0.036 Uiso 1 1 calc R U . . .
C21 C 0.4976(2) 0.80572(19) 0.48998(18) 0.0281(5) Uani 1 1 d . . . . .
C22 C 0.6255(2) 0.8105(2) 0.50162(19) 0.0300(5) Uani 1 1 d . . . . .
C23 C 0.6837(2) 0.8801(2) 0.4356(2) 0.0404(6) Uani 1 1 d . . . . .
H23 H 0.769281 0.884189 0.440406 0.049 Uiso 1 1 calc R U . . .
C24 C 0.6210(3) 0.9419(2) 0.3650(2) 0.0393(6) Uani 1 1 d . . . . .
H24 H 0.662762 0.987600 0.321719 0.047 Uiso 1 1 calc R U . . .
C25 C 0.4953(2) 0.9371(2) 0.35740(19) 0.0323(5) Uani 1 1 d . . . . .
C26 C 0.4347(2) 0.8709(2) 0.4181(2) 0.0320(5) Uani 1 1 d . . . . .
H26 H 0.349128 0.868537 0.411979 0.038 Uiso 1 1 calc R U . . .
C27 C 0.8587(2) 0.77260(18) 0.77884(18) 0.0245(4) Uani 1 1 d . . . . .
C28 C 0.8348(2) 0.85374(19) 0.85103(19) 0.0294(5) Uani 1 1 d . . . . .
H28 H 0.765212 0.846217 0.887649 0.035 Uiso 1 1 calc R U . . .
C29 C 0.9113(2) 0.9463(2) 0.8707(2) 0.0328(5) Uani 1 1 d . . . . .
H29 H 0.894022 1.002745 0.919310 0.039 Uiso 1 1 calc R U . . .
C30 C 1.0133(2) 0.9543(2) 0.81785(19) 0.0314(5) Uani 1 1 d . . . . .
C31 C 1.0371(2) 0.8752(2) 0.7438(2) 0.0313(5) Uani 1 1 d . . . . .
H31 H 1.107211 0.882841 0.707901 0.038 Uiso 1 1 calc R U . . .
C32 C 0.9583(2) 0.78408(18) 0.72155(19) 0.0275(5) Uani 1 1 d . . . . .
C33 C 0.9846(2) 0.6976(2) 0.6408(2) 0.0374(6) Uani 1 1 d . . . . .
C34 C 1.0289(2) 0.7298(2) 0.5391(2) 0.0343(5) Uani 1 1 d . . . . .
C35 C 1.0166(3) 0.8310(2) 0.5003(2) 0.0391(6) Uani 1 1 d . . . . .
H35 H 0.978876 0.883406 0.539978 0.047 Uiso 1 1 calc R U . . .
C36 C 1.0588(3) 0.8558(3) 0.4045(2) 0.0496(7) Uani 1 1 d . . . . .
H36 H 1.050393 0.925210 0.379252 0.060 Uiso 1 1 calc R U . . .
C37 C 1.1124(3) 0.7809(3) 0.3463(3) 0.0557(9) Uani 1 1 d . . . . .
H37 H 1.141829 0.798444 0.281003 0.067 Uiso 1 1 calc R U . . .
C38 C 1.1238(3) 0.6799(3) 0.3822(3) 0.0561(9) Uani 1 1 d . . . . .
H38 H 1.160380 0.627987 0.340952 0.067 Uiso 1 1 calc R U . . .
C39 C 1.0823(2) 0.6532(3) 0.4782(3) 0.0447(7) Uani 1 1 d . . . . .
H39 H 1.090155 0.583244 0.502167 0.054 Uiso 1 1 calc R U . . .
C40 C 0.8180(2) 0.60265(19) 0.82992(19) 0.0273(5) Uani 1 1 d . . . . .
H40 H 0.888513 0.621653 0.878781 0.033 Uiso 1 1 calc R U . . .
N1 N 0.46301(17) 0.66672(16) 0.61173(15) 0.0270(4) Uani 1 1 d . . . . .
N2 N 0.78185(17) 0.67505(15) 0.76696(15) 0.0246(4) Uani 1 1 d . . . . .
Cl1 Cl 0.11306(6) 0.38489(6) 0.80673(7) 0.05259(19) Uani 1 1 d . . . . .
Cl2 Cl 1.11394(7) 1.06704(6) 0.84504(6) 0.04984(18) Uani 1 1 d . . . . .
Br1 Br 0.86639(3) 0.23411(2) 1.00134(2) 0.04554(10) Uani 1 1 d . . . . .
Br2 Br 0.40511(3) 1.02161(2) 0.26073(2) 0.04177(9) Uani 1 1 d . . . . .
O1 O 0.69132(15) 0.75529(14) 0.56837(14) 0.0329(4) Uani 1 1 d . . . . .
O2 O 0.33027(18) 0.82217(15) 0.77199(16) 0.0417(4) Uani 1 1 d . . . . .
O3 O 0.59810(16) 0.51356(14) 0.69795(15) 0.0346(4) Uani 1 1 d . . . . .
O4 O 0.9715(2) 0.60375(16) 0.6588(2) 0.0646(7) Uani 1 1 d . . . . .

loop_
_atom_site_aniso_label
_atom_site_aniso_U_11
_atom_site_aniso_U_22
_atom_site_aniso_U_33
_atom_site_aniso_U_23
_atom_site_aniso_U_13
_atom_site_aniso_U_12
Cu1 0.02227(17) 0.02847(18) 0.02695(18) 0.00639(14) -0.00188(13) -0.00034(13)
C1 0.0351(13) 0.0279(11) 0.0280(11) 0.0047(9) 0.0058(10) 0.0062(10)
C2 0.0296(12) 0.0289(12) 0.0295(12) 0.0049(9) 0.0007(9) 0.0014(9)
C3 0.0268(11) 0.0256(11) 0.0253(11) 0.0036(9) 0.0025(9) 0.0026(9)
C4 0.0245(11) 0.0269(11) 0.0278(11) 0.0040(9) 0.0052(9) 0.0026(9)
C5 0.0280(12) 0.0292(12) 0.0360(13) 0.0024(10) 0.0039(10) -0.0043(9)
C6 0.0368(13) 0.0242(11) 0.0365(13) 0.0035(10) 0.0099(10) -0.0014(10)
C7 0.0198(11) 0.0327(12) 0.0290(11) 0.0044(9) -0.0025(9) -0.0017(9)
C8 0.0365(14) 0.0411(14) 0.0346(13) -0.0049(11) 0.0019(11) -0.0057(11)
C9 0.0333(14) 0.0333(13) 0.0508(16) -0.0018(12) -0.0059(12) -0.0094(11)
C10 0.0246(12) 0.0369(13) 0.0458(15) 0.0101(11) -0.0017(10) -0.0072(10)
C11 0.0319(13) 0.0381(13) 0.0340(13) 0.0059(11) 0.0049(10) -0.0032(10)
C12 0.0244(11) 0.0282(12) 0.0325(12) 0.0065(9) -0.0013(9) -0.0002(9)
C13 0.0273(12) 0.0306(12) 0.0331(12) 0.0051(10) 0.0092(10) -0.0006(9)
C14 0.0266(12) 0.0291(12) 0.0318(12) 0.0023(9) 0.0074(9) -0.0025(9)
C15 0.0405(14) 0.0266(12) 0.0387(14) 0.0018(10) 0.0061(11) -0.0024(10)
C16 0.0463(16) 0.0343(13) 0.0401(14) -0.0055(11) 0.0037(12) -0.0075(12)
C17 0.0338(14) 0.0474(16) 0.0400(15) 0.0000(12) -0.0013(11) -0.0055(12)
C18 0.0346(14) 0.0367(14) 0.0461(15) 0.0040(12) -0.0011(11) 0.0045(11)
C19 0.0317(13) 0.0324(13) 0.0371(13) -0.0030(10) 0.0032(10) 0.0006(10)
C20 0.0214(11) 0.0364(13) 0.0303(12) 0.0044(10) -0.0032(9) 0.0015(9)
C21 0.0283(12) 0.0297(12) 0.0255(11) 0.0036(9) -0.0009(9) 0.0017(9)
C22 0.0282(12) 0.0334(12) 0.0283(12) 0.0052(10) 0.0010(9) 0.0021(10)
C23 0.0285(13) 0.0496(16) 0.0446(15) 0.0172(13) 0.0044(11) 0.0002(11)
C24 0.0395(15) 0.0421(15) 0.0374(14) 0.0174(12) 0.0037(11) 0.0002(12)
C25 0.0396(14) 0.0285(12) 0.0274(12) 0.0027(9) -0.0032(10) 0.0030(10)
C26 0.0295(12) 0.0332(12) 0.0322(12) 0.0048(10) -0.0014(10) 0.0013(10)
C27 0.0214(11) 0.0269(11) 0.0244(11) 0.0060(9) -0.0023(8) -0.0003(9)
C28 0.0280(12) 0.0330(12) 0.0267(11) 0.0026(9) 0.0021(9) 0.0006(10)
C29 0.0376(13) 0.0300(12) 0.0297(12) -0.0021(10) 0.0018(10) 0.0010(10)
C30 0.0333(13) 0.0293(12) 0.0290(12) 0.0059(9) -0.0037(10) -0.0081(10)
C31 0.0282(12) 0.0328(12) 0.0330(12) 0.0062(10) 0.0038(10) -0.0017(10)
C32 0.0258(11) 0.0262(11) 0.0305(12) 0.0050(9) 0.0014(9) 0.0019(9)
C33 0.0325(13) 0.0302(13) 0.0505(16) -0.0017(11) 0.0119(11) 0.0027(10)
C34 0.0238(12) 0.0383(13) 0.0392(13) -0.0085(11) 0.0043(10) -0.0011(10)
C35 0.0382(14) 0.0446(15) 0.0337(13) -0.0046(11) 0.0042(11) 0.0040(12)
C36 0.0517(18) 0.0613(19) 0.0338(14) 0.0007(13) 0.0010(13) -0.0019(15)
C37 0.0421(17) 0.089(3) 0.0343(15) -0.0069(16) 0.0064(12) -0.0034(17)
C38 0.0337(15) 0.083(2) 0.0490(18) -0.0278(17) 0.0090(13) 0.0051(15)
C39 0.0285(13) 0.0493(16) 0.0537(17) -0.0176(13) 0.0054(12) 0.0018(12)
C40 0.0246(11) 0.0280(11) 0.0281(11) 0.0027(9) -0.0017(9) 0.0009(9)
N1 0.0229(9) 0.0330(10) 0.0241(9) 0.0037(8) -0.0002(7) -0.0019(8)
N2 0.0220(9) 0.0260(9) 0.0251(9) 0.0030(7) 0.0005(7) -0.0015(7)
Cl1 0.0362(4) 0.0506(4) 0.0689(5) 0.0178(3) 0.0017(3) -0.0183(3)
Cl2 0.0557(4) 0.0434(4) 0.0451(4) -0.0029(3) 0.0017(3) -0.0250(3)
Br1 0.0590(2) 0.03081(15) 0.04621(18) 0.01135(12) -0.00524(14) 0.01083(13)
Br2 0.05040(18) 0.03639(16) 0.03686(16) 0.01200(11) -0.00836(12) 0.00570(12)
O1 0.0247(8) 0.0412(10) 0.0334(9) 0.0155(7) -0.0007(7) 0.0026(7)
O2 0.0458(11) 0.0344(10) 0.0444(11) 0.0088(8) 0.0002(8) 0.0042(8)
O3 0.0305(9) 0.0304(9) 0.0400(10) 0.0087(7) -0.0085(7) -0.0033(7)
O4 0.0832(17) 0.0285(10) 0.0906(18) 0.0006(11) 0.0475(15) 0.0068(10)

loop_
_atom_type_symbol
_atom_type_description
_atom_type_scat_dispersion_real
_atom_type_scat_dispersion_imag
_atom_type_scat_source
C C 0.0181 0.0091 'International Tables Vol C Tables 4.2.6.8 and 6.1.1.4'
H H 0.0000 0.0000 'International Tables Vol C Tables 4.2.6.8 and 6.1.1.4'
N N 0.0311 0.0180 'International Tables Vol C Tables 4.2.6.8 and 6.1.1.4'
Cl Cl 0.3639 0.7018 'International Tables Vol C Tables 4.2.6.8 and 6.1.1.4'
Cu Cu -1.9646 0.5888 'International Tables Vol C Tables 4.2.6.8 and 6.1.1.4'
Br Br -0.6763 1.2805 'International Tables Vol C Tables 4.2.6.8 and 6.1.1.4'
O O 0.0492 0.0322 'International Tables Vol C Tables 4.2.6.8 and 6.1.1.4'

loop_
_geom_angle_atom_site_label_1
_geom_angle_atom_site_label_2
_geom_angle_atom_site_label_3
_geom_angle
_geom_angle_site_symmetry_1
_geom_angle_site_symmetry_3
_geom_angle_publ_flag
O3 Cu1 O1 152.42(8) . . ?
O3 Cu1 N1 89.30(8) . . ?
O1 Cu1 N1 94.63(8) . . ?
O3 Cu1 N2 93.47(8) . . ?
O1 Cu1 N2 94.56(8) . . ?
N1 Cu1 N2 154.44(8) . . ?
C2 C1 C6 120.7(2) . . ?
C2 C1 Br1 119.74(19) . . ?
C6 C1 Br1 119.52(18) . . ?
C1 C2 C3 120.2(2) . . ?
C1 C2 H2 119.9 . . ?
C3 C2 H2 119.9 . . ?
C2 C3 C4 120.1(2) . . ?
C2 C3 C40 116.8(2) . . ?
C4 C3 C40 123.0(2) . . ?
O3 C4 C3 123.9(2) . . ?
O3 C4 C5 118.8(2) . . ?
C3 C4 C5 117.3(2) . . ?
C6 C5 C4 121.8(2) . . ?
C6 C5 H5 119.1 . . ?
C4 C5 H5 119.1 . . ?
C5 C6 C1 119.8(2) . . ?
C5 C6 H6 120.1 . . ?
C1 C6 H6 120.1 . . ?
C8 C7 C12 120.0(2) . . ?
C8 C7 N1 120.6(2) . . ?
C12 C7 N1 119.3(2) . . ?
C9 C8 C7 120.6(3) . . ?
C9 C8 H8 119.7 . . ?
C7 C8 H8 119.7 . . ?
C10 C9 C8 118.8(2) . . ?
C10 C9 H9 120.6 . . ?
C8 C9 H9 120.6 . . ?
C9 C10 C11 121.7(2) . . ?
C9 C10 Cl1 120.3(2) . . ?
C11 C10 Cl1 118.0(2) . . ?
C10 C11 C12 119.4(2) . . ?
C10 C11 H11 120.3 . . ?
C12 C11 H11 120.3 . . ?
C7 C12 C11 119.5(2) . . ?
C7 C12 C13 121.5(2) . . ?
C11 C12 C13 119.1(2) . . ?
O2 C13 C14 122.5(2) . . ?
O2 C13 C12 120.1(2) . . ?
C14 C13 C12 117.4(2) . . ?
C19 C14 C15 119.5(2) . . ?
C19 C14 C13 121.1(2) . . ?
C15 C14 C13 119.3(2) . . ?
C16 C15 C14 120.2(2) . . ?
C16 C15 H15 119.9 . . ?
C14 C15 H15 119.9 . . ?
C15 C16 C17 120.2(3) . . ?
C15 C16 H16 119.9 . . ?
C17 C16 H16 119.9 . . ?
C16 C17 C18 120.1(3) . . ?
C16 C17 H17 120.0 . . ?
C18 C17 H17 120.0 . . ?
C17 C18 C19 119.9(3) . . ?
C17 C18 H18 120.0 . . ?
C19 C18 H18 120.0 . . ?
C14 C19 C18 120.1(2) . . ?
C14 C19 H19 119.9 . . ?
C18 C19 H19 119.9 . . ?
N1 C20 C21 126.2(2) . . ?
N1 C20 H20 116.9 . . ?
C21 C20 H20 116.9 . . ?
C26 C21 C22 120.1(2) . . ?
C26 C21 C20 116.0(2) . . ?
C22 C21 C20 123.8(2) . . ?
O1 C22 C21 124.4(2) . . ?
O1 C22 C23 119.0(2) . . ?
C21 C22 C23 116.6(2) . . ?
C24 C23 C22 122.4(2) . . ?
C24 C23 H23 118.8 . . ?
C22 C23 H23 118.8 . . ?
C23 C24 C25 119.4(2) . . ?
C23 C24 H24 120.3 . . ?
C25 C24 H24 120.3 . . ?
C26 C25 C24 120.7(2) . . ?
C26 C25 Br2 118.7(2) . . ?
C24 C25 Br2 120.69(19) . . ?
C25 C26 C21 120.7(2) . . ?
C25 C26 H26 119.6 . . ?
C21 C26 H26 119.6 . . ?
C28 C27 C32 120.3(2) . . ?
C28 C27 N2 118.7(2) . . ?
C32 C27 N2 121.0(2) . . ?
C27 C28 C29 120.8(2) . . ?
C27 C28 H28 119.6 . . ?
C29 C28 H28 119.6 . . ?
C30 C29 C28 118.4(2) . . ?
C30 C29 H29 120.8 . . ?
C28 C29 H29 120.8 . . ?
C31 C30 C29 121.5(2) . . ?
C31 C30 Cl2 119.1(2) . . ?
C29 C30 Cl2 119.4(2) . . ?
C30 C31 C32 119.9(2) . . ?
C30 C31 H31 120.0 . . ?
C32 C31 H31 120.0 . . ?
C31 C32 C27 118.9(2) . . ?
C31 C32 C33 119.9(2) . . ?
C27 C32 C33 121.2(2) . . ?
O4 C33 C34 120.7(2) . . ?
O4 C33 C32 120.8(3) . . ?
C34 C33 C32 118.5(2) . . ?
C35 C34 C39 118.6(3) . . ?
C35 C34 C33 123.4(2) . . ?
C39 C34 C33 117.9(3) . . ?
C36 C35 C34 120.8(3) . . ?
C36 C35 H35 119.6 . . ?
C34 C35 H35 119.6 . . ?
C37 C36 C35 120.2(3) . . ?
C37 C36 H36 119.9 . . ?
C35 C36 H36 119.9 . . ?
C36 C37 C38 120.1(3) . . ?
C36 C37 H37 120.0 . . ?
C38 C37 H37 120.0 . . ?
C37 C38 C39 120.8(3) . . ?
C37 C38 H38 119.6 . . ?
C39 C38 H38 119.6 . . ?
C38 C39 C34 119.6(3) . . ?
C38 C39 H39 120.2 . . ?
C34 C39 H39 120.2 . . ?
N2 C40 C3 127.0(2) . . ?
N2 C40 H40 116.5 . . ?
C3 C40 H40 116.5 . . ?
C20 N1 C7 116.9(2) . . ?
C20 N1 Cu1 123.60(16) . . ?
C7 N1 Cu1 119.41(15) . . ?
C40 N2 C27 114.13(19) . . ?
C40 N2 Cu1 123.63(16) . . ?
C27 N2 Cu1 122.24(14) . . ?
C22 O1 Cu1 126.98(15) . . ?
C4 O3 Cu1 128.95(15) . . ?

loop_
_geom_bond_atom_site_label_1
_geom_bond_atom_site_label_2
_geom_bond_distance
_geom_bond_site_symmetry_2
_geom_bond_publ_flag
Cu1 O3 1.8898(17) . ?
Cu1 O1 1.8926(17) . ?
Cu1 N1 1.9738(19) . ?
Cu1 N2 1.9784(19) . ?
C1 C2 1.364(3) . ?
C1 C6 1.400(4) . ?
C1 Br1 1.903(2) . ?
C2 C3 1.407(3) . ?
C2 H2 0.9500 . ?
C3 C4 1.415(3) . ?
C3 C40 1.434(3) . ?
C4 O3 1.299(3) . ?
C4 C5 1.420(3) . ?
C5 C6 1.362(4) . ?
C5 H5 0.9500 . ?
C6 H6 0.9500 . ?
C7 C8 1.386(4) . ?
C7 C12 1.389(3) . ?
C7 N1 1.442(3) . ?
C8 C9 1.385(4) . ?
C8 H8 0.9500 . ?
C9 C10 1.376(4) . ?
C9 H9 0.9500 . ?
C10 C11 1.379(4) . ?
C10 Cl1 1.745(3) . ?
C11 C12 1.393(3) . ?
C11 H11 0.9500 . ?
C12 C13 1.508(3) . ?
C13 O2 1.215(3) . ?
C13 C14 1.494(3) . ?
C14 C19 1.385(4) . ?
C14 C15 1.396(3) . ?
C15 C16 1.380(4) . ?
C15 H15 0.9500 . ?
C16 C17 1.381(4) . ?
C16 H16 0.9500 . ?
C17 C18 1.388(4) . ?
C17 H17 0.9500 . ?
C18 C19 1.389(4) . ?
C18 H18 0.9500 . ?
C19 H19 0.9500 . ?
C20 N1 1.287(3) . ?
C20 C21 1.433(3) . ?
C20 H20 0.9500 . ?
C21 C26 1.411(3) . ?
C21 C22 1.417(3) . ?
C22 O1 1.309(3) . ?
C22 C23 1.418(4) . ?
C23 C24 1.373(4) . ?
C23 H23 0.9500 . ?
C24 C25 1.394(4) . ?
C24 H24 0.9500 . ?
C25 C26 1.360(4) . ?
C25 Br2 1.902(2) . ?
C26 H26 0.9500 . ?
C27 C28 1.381(3) . ?
C27 C32 1.397(3) . ?
C27 N2 1.441(3) . ?
C28 C29 1.391(3) . ?
C28 H28 0.9500 . ?
C29 C30 1.385(4) . ?
C29 H29 0.9500 . ?
C30 C31 1.378(4) . ?
C30 Cl2 1.742(2) . ?
C31 C32 1.393(3) . ?
C31 H31 0.9500 . ?
C32 C33 1.505(3) . ?
C33 O4 1.215(3) . ?
C33 C34 1.489(4) . ?
C34 C35 1.395(4) . ?
C34 C39 1.398(4) . ?
C35 C36 1.385(4) . ?
C35 H35 0.9500 . ?
C36 C37 1.365(5) . ?
C36 H36 0.9500 . ?
C37 C38 1.377(5) . ?
C37 H37 0.9500 . ?
C38 C39 1.390(5) . ?
C38 H38 0.9500 . ?
C39 H39 0.9500 . ?
C40 N2 1.292(3) . ?
C40 H40 0.9500 . ?

loop_
_geom_hbond_atom_site_label_D
_geom_hbond_atom_site_label_H
_geom_hbond_atom_site_label_A
_geom_hbond_distance_DH
_geom_hbond_distance_HA
_geom_hbond_distance_DA
_geom_hbond_angle_DHA
_geom_hbond_site_symmetry_A
_geom_hbond_publ_flag
C11 H11 Br1 0.95 3.02 3.851(3) 147.0 2_667 yes
C29 H29 Br1 0.95 3.07 3.960(3) 157.2 1_565 yes

loop_
_geom_torsion_atom_site_label_1
_geom_torsion_atom_site_label_2
_geom_torsion_atom_site_label_3
_geom_torsion_atom_site_label_4
_geom_torsion
_geom_torsion_site_symmetry_1
_geom_torsion_site_symmetry_2
_geom_torsion_site_symmetry_3
_geom_torsion_site_symmetry_4
_geom_torsion_publ_flag
C6 C1 C2 C3 -1.2(4) . . . . ?
Br1 C1 C2 C3 177.74(18) . . . . ?
C1 C2 C3 C4 0.4(4) . . . . ?
C1 C2 C3 C40 -176.5(2) . . . . ?
C2 C3 C4 O3 -178.2(2) . . . . ?
C40 C3 C4 O3 -1.6(4) . . . . ?
C2 C3 C4 C5 1.2(3) . . . . ?
C40 C3 C4 C5 177.9(2) . . . . ?
O3 C4 C5 C6 177.4(2) . . . . ?
C3 C4 C5 C6 -2.1(4) . . . . ?
C4 C5 C6 C1 1.3(4) . . . . ?
C2 C1 C6 C5 0.4(4) . . . . ?
Br1 C1 C6 C5 -178.56(19) . . . . ?
C12 C7 C8 C9 0.5(4) . . . . ?
N1 C7 C8 C9 176.7(2) . . . . ?
C7 C8 C9 C10 -1.6(4) . . . . ?
C8 C9 C10 C11 1.3(4) . . . . ?
C8 C9 C10 Cl1 -177.9(2) . . . . ?
C9 C10 C11 C12 0.1(4) . . . . ?
Cl1 C10 C11 C12 179.3(2) . . . . ?
C8 C7 C12 C11 0.9(4) . . . . ?
N1 C7 C12 C11 -175.4(2) . . . . ?
C8 C7 C12 C13 -179.0(2) . . . . ?
N1 C7 C12 C13 4.7(3) . . . . ?
C10 C11 C12 C7 -1.2(4) . . . . ?
C10 C11 C12 C13 178.7(2) . . . . ?
C7 C12 C13 O2 76.0(3) . . . . ?
C11 C12 C13 O2 -104.0(3) . . . . ?
C7 C12 C13 C14 -104.5(3) . . . . ?
C11 C12 C13 C14 75.5(3) . . . . ?
O2 C13 C14 C19 -171.7(2) . . . . ?
C12 C13 C14 C19 8.8(3) . . . . ?
O2 C13 C14 C15 7.8(4) . . . . ?
C12 C13 C14 C15 -171.7(2) . . . . ?
C19 C14 C15 C16 -0.2(4) . . . . ?
C13 C14 C15 C16 -179.7(2) . . . . ?
C14 C15 C16 C17 0.3(4) . . . . ?
C15 C16 C17 C18 0.2(4) . . . . ?
C16 C17 C18 C19 -0.7(4) . . . . ?
C15 C14 C19 C18 -0.3(4) . . . . ?
C13 C14 C19 C18 179.2(2) . . . . ?
C17 C18 C19 C14 0.7(4) . . . . ?
N1 C20 C21 C26 177.9(2) . . . . ?
N1 C20 C21 C22 -0.2(4) . . . . ?
C26 C21 C22 O1 178.0(2) . . . . ?
C20 C21 C22 O1 -4.0(4) . . . . ?
C26 C21 C22 C23 -2.0(4) . . . . ?
C20 C21 C22 C23 176.0(2) . . . . ?
O1 C22 C23 C24 -178.9(3) . . . . ?
C21 C22 C23 C24 1.2(4) . . . . ?
C22 C23 C24 C25 0.2(5) . . . . ?
C23 C24 C25 C26 -0.9(4) . . . . ?
C23 C24 C25 Br2 179.9(2) . . . . ?
C24 C25 C26 C21 0.0(4) . . . . ?
Br2 C25 C26 C21 179.24(18) . . . . ?
C22 C21 C26 C25 1.5(4) . . . . ?
C20 C21 C26 C25 -176.6(2) . . . . ?
C32 C27 C28 C29 -2.3(4) . . . . ?
N2 C27 C28 C29 175.5(2) . . . . ?
C27 C28 C29 C30 -1.2(4) . . . . ?
C28 C29 C30 C31 2.8(4) . . . . ?
C28 C29 C30 Cl2 -177.44(19) . . . . ?
C29 C30 C31 C32 -0.7(4) . . . . ?
Cl2 C30 C31 C32 179.49(19) . . . . ?
C30 C31 C32 C27 -2.8(4) . . . . ?
C30 C31 C32 C33 -179.8(2) . . . . ?
C28 C27 C32 C31 4.3(3) . . . . ?
N2 C27 C32 C31 -173.4(2) . . . . ?
C28 C27 C32 C33 -178.7(2) . . . . ?
N2 C27 C32 C33 3.5(3) . . . . ?
C31 C32 C33 O4 136.8(3) . . . . ?
C27 C32 C33 O4 -40.2(4) . . . . ?
C31 C32 C33 C34 -42.3(3) . . . . ?
C27 C32 C33 C34 140.8(2) . . . . ?
O4 C33 C34 C35 162.7(3) . . . . ?
C32 C33 C34 C35 -18.2(4) . . . . ?
O4 C33 C34 C39 -15.4(4) . . . . ?
C32 C33 C34 C39 163.7(2) . . . . ?
C39 C34 C35 C36 -1.4(4) . . . . ?
C33 C34 C35 C36 -179.5(3) . . . . ?
C34 C35 C36 C37 0.5(5) . . . . ?
C35 C36 C37 C38 0.6(5) . . . . ?
C36 C37 C38 C39 -0.7(5) . . . . ?
C37 C38 C39 C34 -0.3(4) . . . . ?
C35 C34 C39 C38 1.3(4) . . . . ?
C33 C34 C39 C38 179.5(3) . . . . ?
C2 C3 C40 N2 176.0(2) . . . . ?
C4 C3 C40 N2 -0.8(4) . . . . ?
C21 C20 N1 C7 -177.5(2) . . . . ?
C21 C20 N1 Cu1 5.7(4) . . . . ?
C8 C7 N1 C20 92.3(3) . . . . ?
C12 C7 N1 C20 -91.5(3) . . . . ?
C8 C7 N1 Cu1 -90.8(2) . . . . ?
C12 C7 N1 Cu1 85.5(2) . . . . ?
C3 C40 N2 C27 -177.6(2) . . . . ?
C3 C40 N2 Cu1 1.6(3) . . . . ?
C28 C27 N2 C40 -91.0(3) . . . . ?
C32 C27 N2 C40 86.8(3) . . . . ?
C28 C27 N2 Cu1 89.9(2) . . . . ?
C32 C27 N2 Cu1 -92.4(2) . . . . ?
C21 C22 O1 Cu1 1.8(4) . . . . ?
C23 C22 O1 Cu1 -178.18(19) . . . . ?
O3 Cu1 O1 C22 99.8(2) . . . . ?
N1 Cu1 O1 C22 2.4(2) . . . . ?
N2 Cu1 O1 C22 -153.7(2) . . . . ?
C3 C4 O3 Cu1 2.9(3) . . . . ?
C5 C4 O3 Cu1 -176.59(17) . . . . ?
O1 Cu1 O3 C4 105.0(2) . . . . ?
N1 Cu1 O3 C4 -156.3(2) . . . . ?
N2 Cu1 O3 C4 -1.7(2) . . . . ?
